data_4339038
loop_
_publ_author_name
'Abu-Youssef, Morsy A M'
'Dey, Raja'
'Gohar, Yousry'
'Massoud, Alshima'a A.'
'Ohrstr\"om, Lars'
'Langer, Vratislav'

_publ_section_title
;
 Synthesis and structure of silver complexes with nicotinate-type ligands
 having antibacterial activities against clinically isolated antibiotic
 resistant pathogens.
;
_journal_issue 15
_journal_name_full 'Inorganic chemistry'
_journal_page_first 5893
_journal_page_last 5903
_journal_paper_doi 10.1021/ic0621594
_journal_volume 46
_journal_year 2007
_chemical_formula_sum 'C14 H16 Ag N3 O8'
_chemical_formula_weight 462.17
_chemical_name_systematic
; 
 ? 
;
_space_group_IT_number 2
_symmetry_cell_setting triclinic
_symmetry_space_group_name_Hall '-P 1'
_symmetry_space_group_name_H-M 'P -1'
_atom_sites_solution_hydrogens geom
_atom_sites_solution_primary direct
_atom_sites_solution_secondary difmap
_audit_creation_method SHELXL-97
_cell_angle_alpha 69.001(1)
_cell_angle_beta 76.142(1)
_cell_angle_gamma 81.098(1)
_cell_formula_units_Z 2
_cell_length_a 7.3257(1)
_cell_length_b 10.0792(2)
_cell_length_c 12.4069(1)
_cell_measurement_temperature 173(2)
_cell_volume 827.95(2)
_computing_structure_refinement 'SHELXL-97 (Sheldrick, 1997)'
_computing_structure_solution 'SHELXS-97 (Sheldrick, 1990)'
_diffrn_ambient_temperature 173(2)
_diffrn_measured_fraction_theta_full 0.996
_diffrn_measured_fraction_theta_max 0.996
_diffrn_radiation_monochromator graphite
_diffrn_radiation_source 'fine-focus sealed tube'
_diffrn_radiation_type MoK\a
_diffrn_radiation_wavelength 0.71073
_diffrn_reflns_av_R_equivalents 0.0495
_diffrn_reflns_av_sigmaI/netI 0.0619
_diffrn_reflns_limit_h_max 10
_diffrn_reflns_limit_h_min -10
_diffrn_reflns_limit_k_max 13
_diffrn_reflns_limit_k_min -13
_diffrn_reflns_limit_l_max 16
_diffrn_reflns_limit_l_min -16
_diffrn_reflns_number 12233
_diffrn_reflns_theta_full 29.15
_diffrn_reflns_theta_max 29.15
_diffrn_reflns_theta_min 2.31
_exptl_absorpt_coefficient_mu 1.268
_exptl_absorpt_correction_T_max 0.9510
_exptl_absorpt_correction_T_min 0.8424
_exptl_absorpt_correction_type multi-scan
_exptl_absorpt_process_details SADABS
_exptl_crystal_density_diffrn 1.854
_exptl_crystal_density_method 'not measured'
_exptl_crystal_F_000 464
_exptl_crystal_size_max 0.14
_exptl_crystal_size_mid 0.06
_exptl_crystal_size_min 0.04
_refine_diff_density_max 0.495
_refine_diff_density_min -0.711
_refine_diff_density_rms 0.092
_refine_ls_extinction_method none
_refine_ls_goodness_of_fit_ref 1.039
_refine_ls_hydrogen_treatment mixed
_refine_ls_matrix_type full
_refine_ls_number_parameters 257
_refine_ls_number_reflns 4443
_refine_ls_number_restraints 2
_refine_ls_restrained_S_all 1.039
_refine_ls_R_factor_all 0.0798
_refine_ls_R_factor_gt 0.0425
_refine_ls_shift/su_max 0.000
_refine_ls_shift/su_mean 0.000
_refine_ls_structure_factor_coef Fsqd
_refine_ls_weighting_details 'calc w=1/[\s^2^(Fo^2^)+(0.0283P)^2^+0.1939P] where P=(Fo^2^+2Fc^2^)/3'
_refine_ls_weighting_scheme calc
_refine_ls_wR_factor_gt 0.0726
_refine_ls_wR_factor_ref 0.0839
_reflns_number_gt 3041
_reflns_number_total 4443
_reflns_threshold_expression >2sigma(I)
_cod_data_source_file ic0621594si20061114_033818.cif
_cod_data_source_block yara21
_cod_database_code 4339038

loop_
_symmetry_equiv_pos_as_xyz
'x, y, z'
'-x, -y, -z'

loop_
_atom_site_label
_atom_site_type_symbol
_atom_site_fract_x
_atom_site_fract_y
_atom_site_fract_z
_atom_site_U_iso_or_equiv
_atom_site_adp_type
_atom_site_occupancy
_atom_site_symmetry_multiplicity
_atom_site_calc_flag
_atom_site_refinement_flags
Ag1 Ag -0.28892(4) -0.43054(3) -0.01853(2) 0.04363(11) Uani 1 1 d .
N1A N -0.1713(3) -0.3682(3) -0.2072(2) 0.0261(5) Uani 1 1 d .
C2A C -0.0588(4) -0.4605(3) -0.2546(2) 0.0266(6) Uani 1 1 d .
H2A H -0.0333 -0.5547 -0.2042 0.029(8) Uiso 1 1 calc R
C3A C 0.0206(4) -0.4247(3) -0.3721(2) 0.0240(6) Uani 1 1 d .
H3A H 0.0992 -0.4930 -0.4021 0.029(8) Uiso 1 1 calc R
C4A C -0.0154(4) -0.2872(3) -0.4471(2) 0.0197(6) Uani 1 1 d .
C5A C -0.1317(4) -0.1913(3) -0.3995(2) 0.0223(6) Uani 1 1 d .
H5A H -0.1597 -0.0968 -0.4482 0.029(8) Uiso 1 1 calc R
C6A C -0.2066(4) -0.2355(3) -0.2798(2) 0.0251(6) Uani 1 1 d .
H6A H -0.2862 -0.1694 -0.2477 0.019(7) Uiso 1 1 calc R
C7A C 0.0746(4) -0.2468(3) -0.5750(2) 0.0227(6) Uani 1 1 d .
O7A O 0.1960(3) -0.3223(2) -0.61423(17) 0.0332(5) Uani 1 1 d .
O8A O 0.0072(3) -0.1205(2) -0.63910(16) 0.0282(5) Uani 1 1 d .
C9A C 0.0932(4) -0.0754(4) -0.7636(2) 0.0367(8) Uani 1 1 d .
H9A1 H 0.2247 -0.0567 -0.7738 0.044(10) Uiso 1 1 calc R
H9A2 H 0.0241 0.0118 -0.8057 0.066(12) Uiso 1 1 calc R
H9A3 H 0.0888 -0.1507 -0.7953 0.060(12) Uiso 1 1 calc R
N1B N -0.3546(3) -0.5584(3) 0.1682(2) 0.0280(6) Uani 1 1 d .
C2B C -0.2846(4) -0.6952(3) 0.2089(2) 0.0277(7) Uani 1 1 d .
H2B H -0.2044 -0.7361 0.1547 0.022(7) Uiso 1 1 calc R
C3B C -0.3253(4) -0.7774(3) 0.3261(2) 0.0248(6) Uani 1 1 d .
H3B H -0.2754 -0.8738 0.3520 0.034(9) Uiso 1 1 calc R
C4B C -0.4404(4) -0.7172(3) 0.4061(2) 0.0200(6) Uani 1 1 d .
C5B C -0.5113(4) -0.5766(3) 0.3644(2) 0.0224(6) Uani 1 1 d .
H5B H -0.5897 -0.5325 0.4170 0.020(7) Uiso 1 1 calc R
C6B C -0.4662(4) -0.5020(3) 0.2457(2) 0.0274(7) Uani 1 1 d .
H6B H -0.5166 -0.4061 0.2176 0.038(9) Uiso 1 1 calc R
C7B C -0.4819(4) -0.8042(3) 0.5334(2) 0.0217(6) Uani 1 1 d .
O7B O -0.4044(3) -0.9202(2) 0.57451(18) 0.0354(5) Uani 1 1 d .
O8B O -0.6099(3) -0.7385(2) 0.59713(16) 0.0276(5) Uani 1 1 d .
C9B C -0.6475(5) -0.8150(3) 0.7233(2) 0.0350(8) Uani 1 1 d .
H9B1 H -0.6866 -0.9097 0.7383 0.033(9) Uiso 1 1 calc R
H9B2 H -0.7483 -0.7619 0.7625 0.053(11) Uiso 1 1 calc R
H9B3 H -0.5329 -0.8248 0.7540 0.053(11) Uiso 1 1 calc R
N N 0.3773(4) -1.1623(3) -0.0215(2) 0.0366(6) Uani 1 1 d .
O1 O 0.3516(4) -1.2874(3) 0.0418(2) 0.0626(8) Uani 1 1 d .
O2 O 0.5387(4) -1.1236(3) -0.0692(2) 0.0688(8) Uani 1 1 d .
O3 O 0.2373(3) -1.0739(2) -0.0381(2) 0.0433(6) Uani 1 1 d .
O O -0.0967(4) -0.2369(3) 0.0264(2) 0.0444(6) Uani 1 1 d D
H1 H -0.178(5) -0.171(3) 0.016(4) 0.067 Uiso 1 1 d D
H2 H 0.006(4) -0.206(4) 0.021(4) 0.067 Uiso 1 1 d D

loop_
_atom_site_aniso_label
_atom_site_aniso_U_11
_atom_site_aniso_U_22
_atom_site_aniso_U_33
_atom_site_aniso_U_23
_atom_site_aniso_U_13
_atom_site_aniso_U_12
Ag1 0.04688(18) 0.0568(2) 0.01852(12) -0.00464(11) 0.00058(10) -0.00938(13)
N1A 0.0246(13) 0.0314(14) 0.0208(12) -0.0081(10) -0.0023(10) -0.0027(11)
C2A 0.0311(16) 0.0217(16) 0.0232(14) -0.0028(12) -0.0062(12) -0.0010(12)
C3A 0.0234(15) 0.0206(15) 0.0273(15) -0.0091(12) -0.0020(12) -0.0017(12)
C4A 0.0165(13) 0.0220(15) 0.0210(13) -0.0075(11) -0.0033(11) -0.0025(11)
C5A 0.0217(14) 0.0192(15) 0.0232(14) -0.0062(11) -0.0029(11) 0.0022(11)
C6A 0.0217(15) 0.0287(17) 0.0262(15) -0.0133(13) -0.0016(12) -0.0010(12)
C7A 0.0238(15) 0.0227(16) 0.0212(14) -0.0070(12) -0.0043(11) -0.0023(12)
O7A 0.0359(12) 0.0287(12) 0.0285(11) -0.0109(9) 0.0052(9) 0.0014(10)
O8A 0.0289(11) 0.0295(12) 0.0191(10) -0.0028(8) -0.0019(8) 0.0012(9)
C9A 0.0351(19) 0.046(2) 0.0192(14) -0.0017(14) 0.0007(13) -0.0077(15)
N1B 0.0280(13) 0.0339(15) 0.0192(12) -0.0074(11) -0.0018(10) -0.0023(11)
C2B 0.0259(15) 0.0336(18) 0.0239(14) -0.0135(13) -0.0010(12) 0.0002(13)
C3B 0.0232(15) 0.0265(16) 0.0251(14) -0.0113(12) -0.0037(12) 0.0019(12)
C4B 0.0174(13) 0.0253(15) 0.0187(13) -0.0082(11) -0.0043(11) -0.0026(11)
C5B 0.0197(14) 0.0226(15) 0.0225(14) -0.0077(12) -0.0029(11) 0.0034(11)
C6B 0.0301(16) 0.0244(17) 0.0246(14) -0.0068(12) -0.0046(12) 0.0021(13)
C7B 0.0203(14) 0.0236(16) 0.0222(14) -0.0082(12) -0.0063(11) 0.0001(12)
O7B 0.0447(13) 0.0263(12) 0.0277(11) -0.0047(9) -0.0080(10) 0.0099(10)
O8B 0.0277(11) 0.0295(11) 0.0196(10) -0.0060(8) -0.0010(8) 0.0041(9)
C9B 0.0374(19) 0.039(2) 0.0196(15) -0.0023(13) -0.0019(13) -0.0010(15)
N 0.0436(17) 0.0435(18) 0.0212(13) -0.0129(12) -0.0076(12) 0.0073(14)
O1 0.106(2) 0.0315(15) 0.0472(15) -0.0010(12) -0.0359(16) 0.0071(14)
O2 0.0343(15) 0.113(3) 0.0530(17) -0.0337(17) 0.0082(13) -0.0009(15)
O3 0.0409(13) 0.0374(14) 0.0405(13) -0.0052(10) -0.0106(11) 0.0136(11)
O 0.0466(16) 0.0372(15) 0.0452(14) -0.0122(12) -0.0052(13) -0.0013(11)

loop_
_atom_type_symbol
_atom_type_description
_atom_type_scat_dispersion_real
_atom_type_scat_dispersion_imag
_atom_type_scat_source
C C 0.0033 0.0016 'International Tables Vol C Tables 4.2.6.8 and 6.1.1.4'
H H 0.0000 0.0000 'International Tables Vol C Tables 4.2.6.8 and 6.1.1.4'
N N 0.0061 0.0033 'International Tables Vol C Tables 4.2.6.8 and 6.1.1.4'
O O 0.0106 0.0060 'International Tables Vol C Tables 4.2.6.8 and 6.1.1.4'
Ag Ag -0.8971 1.1015 'International Tables Vol C Tables 4.2.6.8 and 6.1.1.4'

loop_
_geom_angle_atom_site_label_1
_geom_angle_atom_site_label_2
_geom_angle_atom_site_label_3
_geom_angle
N1A Ag1 N1B 161.15(9)
C2A N1A C6A 117.7(2)
C2A N1A Ag1 121.22(19)
C6A N1A Ag1 121.04(19)
N1A C2A C3A 123.0(3)
N1A C2A H2A 118.5
C3A C2A H2A 118.5
C2A C3A C4A 119.2(3)
C2A C3A H3A 120.4
C4A C3A H3A 120.4
C5A C4A C3A 118.4(2)
C5A C4A C7A 122.3(2)
C3A C4A C7A 119.3(2)
C6A C5A C4A 119.0(3)
C6A C5A H5A 120.5
C4A C5A H5A 120.5
N1A C6A C5A 122.7(3)
N1A C6A H6A 118.7
C5A C6A H6A 118.7
O7A C7A O8A 124.3(2)
O7A C7A C4A 122.7(2)
O8A C7A C4A 113.0(2)
C7A O8A C9A 115.0(2)
O8A C9A H9A1 109.5
O8A C9A H9A2 109.5
H9A1 C9A H9A2 109.5
O8A C9A H9A3 109.5
H9A1 C9A H9A3 109.5
H9A2 C9A H9A3 109.5
C6B N1B C2B 118.1(2)
C6B N1B Ag1 120.25(19)
C2B N1B Ag1 121.66(19)
N1B C2B C3B 122.4(3)
N1B C2B H2B 118.8
C3B C2B H2B 118.8
C2B C3B C4B 119.0(3)
C2B C3B H3B 120.5
C4B C3B H3B 120.5
C5B C4B C3B 118.6(2)
C5B C4B C7B 122.0(2)
C3B C4B C7B 119.4(3)
C6B C5B C4B 119.0(3)
C6B C5B H5B 120.5
C4B C5B H5B 120.5
N1B C6B C5B 123.0(3)
N1B C6B H6B 118.5
C5B C6B H6B 118.5
O7B C7B O8B 123.8(2)
O7B C7B C4B 123.5(3)
O8B C7B C4B 112.7(2)
C7B O8B C9B 115.0(2)
O8B C9B H9B1 109.5
O8B C9B H9B2 109.5
H9B1 C9B H9B2 109.5
O8B C9B H9B3 109.5
H9B1 C9B H9B3 109.5
H9B2 C9B H9B3 109.5
O1 N O2 121.0(3)
O1 N O3 119.2(3)
O2 N O3 119.8(3)
H1 O H2 109(4)

loop_
_geom_bond_atom_site_label_1
_geom_bond_atom_site_label_2
_geom_bond_distance
Ag1 N1A 2.183(2)
Ag1 N1B 2.186(2)
N1A C2A 1.346(4)
N1A C6A 1.345(4)
C2A C3A 1.369(4)
C2A H2A 0.9500
C3A C4A 1.392(4)
C3A H3A 0.9500
C4A C5A 1.386(4)
C4A C7A 1.496(4)
C5A C6A 1.383(4)
C5A H5A 0.9500
C6A H6A 0.9500
C7A O7A 1.206(3)
C7A O8A 1.329(3)
O8A C9A 1.452(3)
C9A H9A1 0.9800
C9A H9A2 0.9800
C9A H9A3 0.9800
N1B C6B 1.338(4)
N1B C2B 1.351(4)
C2B C3B 1.377(4)
C2B H2B 0.9500
C3B C4B 1.392(4)
C3B H3B 0.9500
C4B C5B 1.385(4)
C4B C7B 1.489(4)
C5B C6B 1.376(4)
C5B H5B 0.9500
C6B H6B 0.9500
C7B O7B 1.206(3)
C7B O8B 1.330(3)
O8B C9B 1.454(3)
C9B H9B1 0.9800
C9B H9B2 0.9800
C9B H9B3 0.9800
N O1 1.240(3)
N O2 1.242(4)
N O3 1.254(3)
O H1 0.814(18)
O H2 0.839(18)

loop_
_geom_hbond_atom_site_label_D
_geom_hbond_atom_site_label_H
_geom_hbond_atom_site_label_A
_geom_hbond_distance_DH
_geom_hbond_distance_HA
_geom_hbond_distance_DA
_geom_hbond_angle_DHA
_geom_hbond_site_symmetry_A
O H1 O2 0.814(18) 2.46(3) 3.073(4) 133(4) 1_465
O H2 O3 0.839(18) 2.14(2) 2.948(3) 161(4) 1_565
C9B H9B2 O 0.98 2.59 3.392(4) 139.1 2_446
C5A H5A O7B 0.95 2.36 3.090(3) 132.9 1_564
C5B H5B O7A 0.95 2.40 3.123(3) 132.3 1_456
C6A H6A O2 0.95 2.44 3.272(4) 146.3 1_465
C6B H6B O1 0.95 2.43 3.109(4) 128.3 1_465

loop_
_geom_torsion_atom_site_label_1
_geom_torsion_atom_site_label_2
_geom_torsion_atom_site_label_3
_geom_torsion_atom_site_label_4
_geom_torsion
N1B Ag1 N1A C2A -0.2(4)
N1B Ag1 N1A C6A -179.1(2)
C6A N1A C2A C3A 0.3(4)
Ag1 N1A C2A C3A -178.7(2)
N1A C2A C3A C4A 0.0(4)
C2A C3A C4A C5A -0.3(4)
C2A C3A C4A C7A 178.7(2)
C3A C4A C5A C6A 0.3(4)
C7A C4A C5A C6A -178.6(2)
C2A N1A C6A C5A -0.3(4)
Ag1 N1A C6A C5A 178.7(2)
C4A C5A C6A N1A 0.0(4)
C5A C4A C7A O7A 169.3(3)
C3A C4A C7A O7A -9.6(4)
C5A C4A C7A O8A -10.4(4)
C3A C4A C7A O8A 170.6(2)
O7A C7A O8A C9A -1.0(4)
C4A C7A O8A C9A 178.7(2)
N1A Ag1 N1B C6B -179.8(2)
N1A Ag1 N1B C2B 0.4(4)
C6B N1B C2B C3B 0.5(4)
Ag1 N1B C2B C3B -179.7(2)
N1B C2B C3B C4B -0.9(4)
C2B C3B C4B C5B 0.5(4)
C2B C3B C4B C7B -178.7(2)
C3B C4B C5B C6B 0.3(4)
C7B C4B C5B C6B 179.5(2)
C2B N1B C6B C5B 0.4(4)
Ag1 N1B C6B C5B -179.4(2)
C4B C5B C6B N1B -0.8(4)
C5B C4B C7B O7B -170.5(3)
C3B C4B C7B O7B 8.6(4)
C5B C4B C7B O8B 7.9(4)
C3B C4B C7B O8B -172.9(2)
O7B C7B O8B C9B 2.0(4)
C4B C7B O8B C9B -176.4(2)
